data_4024735
loop_
_publ_author_name
'Vincent Coeffard'
'Erwan Le Grognec'
'Isabelle Beaudet'
'Michel Evain'
'Jean-Paul Quintard'

_publ_contact_author_address
; Institut des Mat\'eriaux Jean Rouxel
  UMR CNRS 6502
  Universit\'e de Nantes,
  Facult\'e des Sciences et des Techniques
  2 rue de la Houssini\`ere
  BP 32229
  44322 NANTES CEDEX 3
  FRANCE
;
_publ_contact_author_email Michel.Evain@univ-nantes.fr
_publ_contact_author_fax '(33) 02 40 37 39 95'
_publ_contact_author_name 'Pr. Michel Evain'
_publ_contact_author_phone '(33) 02 40 37 39 23'
_publ_section_title
;
Synthesis of Highly Enantioenriched Chiral \a-Aminoorganotins via
Diastereoselective Ring Opening of Chiral N-(Arenesulfonyl)
2-Tributylstannyloxazolidines
;
_journal_name_full 'Journal of Organic Chemistry'
_journal_page_first 5822
_journal_page_last 5838
_journal_paper_doi 10.1021/jo900223k
_journal_volume 74
_journal_year 2009
_chemical_absolute_configuration ad
_chemical_formula_moiety 'C30 H47 N1 O3 S1 Sn1'
_chemical_formula_sum 'C30 H47 N O3 S Sn'
_chemical_formula_weight 620.5
_chemical_name_systematic ' ?'
_space_group_IT_number 19
_symmetry_cell_setting orthorhombic
_symmetry_space_group_name_Hall 'P 2ac 2ab'
_symmetry_space_group_name_H-M 'P 21 21 21'
_audit_creation_method 'Jana2006 Version : 24/10/2007'
_cell_angle_alpha 90
_cell_angle_beta 90
_cell_angle_gamma 90
_cell_formula_units_Z 8
_cell_length_a 7.8641(7)
_cell_length_b 20.288(2)
_cell_length_c 38.732(3)
_cell_measurement_temperature 120
_cell_measurement_theta_max 30.00
_cell_measurement_theta_min 6.40
_cell_volume 6179.6(10)
_computing_publication_material 'Jana2006 (Petricek, Dusek & Palatinus, 2006)'
_computing_structure_refinement 'Jana2006 (Petricek, Dusek & Palatinus, 2006)'
_diffrn_ambient_temperature 120
_diffrn_measured_fraction_theta_full 0.98
_diffrn_measurement_device 'four-cycle diffractometer'
_diffrn_measurement_device_type 'Nonius CCD'
_diffrn_radiation_monochromator graphite
_diffrn_radiation_source 'X-ray tube'
_diffrn_radiation_type 'Mo K\a'
_diffrn_radiation_wavelength 0.71069
_diffrn_reflns_av_R_equivalents 0.0459
_diffrn_reflns_av_sigmaI/netI 0.0247
_diffrn_reflns_limit_h_max 10
_diffrn_reflns_limit_h_min -10
_diffrn_reflns_limit_k_max 28
_diffrn_reflns_limit_k_min -28
_diffrn_reflns_limit_l_max 54
_diffrn_reflns_limit_l_min -51
_diffrn_reflns_number 65402
_diffrn_reflns_theta_full 29.52
_diffrn_reflns_theta_max 30.00
_diffrn_reflns_theta_min 6.40
_exptl_absorpt_coefficient_mu 0.923
_exptl_absorpt_correction_T_max 0.93
_exptl_absorpt_correction_T_min 0.79
_exptl_absorpt_correction_type gaussian
_exptl_absorpt_process_details '(Jana2006; Petricek, Dusek & Palatinus, 2006)'
_exptl_crystal_colour colourless
_exptl_crystal_density_diffrn 1.3334
_exptl_crystal_description 'thick needle'
_exptl_crystal_F_000 2592
_exptl_crystal_size_max 0.4
_exptl_crystal_size_mid 0.1
_exptl_crystal_size_min 0.08
_refine_diff_density_max 0.6
_refine_diff_density_min -0.41
_refine_ls_abs_structure_details 'Jana2006 (Petricek, Dusek & Palatinus, 2006)'
_refine_ls_abs_structure_Flack 0.029(12)
_refine_ls_extinction_method none
_refine_ls_goodness_of_fit_gt 1.39
_refine_ls_goodness_of_fit_ref 1.40
_refine_ls_hydrogen_treatment mixed
_refine_ls_number_parameters 655
_refine_ls_number_reflns 17153
_refine_ls_R_factor_all 0.0460
_refine_ls_R_factor_gt 0.0361
_refine_ls_shift/su_max 0.0078
_refine_ls_shift/su_mean 0.0001
_refine_ls_structure_factor_coef Fsqd
_refine_ls_weighting_details w=1/(\s^2^(I)+0.001936I^2^)
_refine_ls_weighting_scheme sigma
_refine_ls_wR_factor_gt 0.0847
_refine_ls_wR_factor_ref 0.0900
_reflns_number_gt 15537
_reflns_number_total 17153
_reflns_threshold_expression I>2\s(I)
_cod_data_source_file jo900223k_si_002.cif
_cod_data_source_block (I)
_cod_depositor_comments
;
The following automatic conversions were performed:
'_exptl_absorpt_correction_type' value 'Gaussian' changed to 'gaussian'
according to '/home/saulius/struct/CIF-dictionaries/cif_core.dic'
dictionary named 'cif_core.dic' version 2.4.1 from 2010-06-29.

Automatic conversion script
Id: cif_fix_enum 1527 2010-12-29 10:47:43Z saulius 
;
_cod_original_formula_sum 'C30 H47 N1 O3 S1 Sn1'
_cod_database_code 4024735

loop_
_symmetry_equiv_pos_site_id
_symmetry_equiv_pos_as_xyz
1 x,y,z
2 x+1/2,-y+1/2,-z
3 -x,y+1/2,-z+1/2
4 -x+1/2,-y,z+1/2

loop_
_atom_site_label
_atom_site_type_symbol
_atom_site_fract_x
_atom_site_fract_y
_atom_site_fract_z
_atom_site_adp_type
_atom_site_U_iso_or_equiv
_atom_site_symmetry_multiplicity
_atom_site_occupancy
_atom_site_calc_flag
_atom_site_refinement_flags
_atom_site_disorder_assembly
_atom_site_disorder_group
Sn1a Sn 0.11941(3) 0.639087(8) 0.397084(4) Uani 0.01668(5) 4 1 d . . .
Sn1b Sn 0.37247(3) 0.556789(9) 0.107440(4) Uani 0.02031(5) 4 1 d . . .
S1a S 0.04726(8) 0.51694(3) 0.328110(17) Uani 0.01524(17) 4 1 d . . .
S1b S 0.43082(9) 0.63209(3) 0.191028(17) Uani 0.01867(18) 4 1 d . . .
O1a O 0.5455(3) 0.56748(12) 0.36179(6) Uani 0.0289(7) 4 1 d . . .
O2a O -0.0860(2) 0.55495(9) 0.34430(5) Uani 0.0190(5) 4 1 d . . .
O3a O 0.1114(3) 0.53792(9) 0.29522(5) Uani 0.0195(5) 4 1 d . . .
O1b O -0.0144(3) 0.49167(11) 0.22424(6) Uani 0.0273(7) 4 1 d . . .
O2b O 0.4984(3) 0.65368(10) 0.15859(5) Uani 0.0267(7) 4 1 d . . .
O3b O 0.2822(3) 0.66296(10) 0.20502(6) Uani 0.0256(6) 4 1 d . . .
N1a N 0.2017(3) 0.51340(11) 0.35548(6) Uani 0.0164(6) 4 1 d . . .
N1b N 0.3945(3) 0.55387(10) 0.18755(5) Uani 0.0179(6) 4 1 d . . .
C1a C 0.1805(3) 0.53488(13) 0.39184(7) Uani 0.0170(7) 4 1 d . . .
C2a C 0.0699(4) 0.48777(14) 0.41321(8) Uani 0.0227(8) 4 1 d . . .
C3a C 0.0969(4) 0.49954(15) 0.45085(8) Uani 0.0288(9) 4 1 d . . .
C4a C -0.0238(3) 0.52157(19) 0.47211(9) Uani 0.0390(12) 4 1 d . . .
C5a C 0.3579(3) 0.47745(13) 0.34418(7) Uani 0.0172(7) 4 1 d . . .
C6a C 0.4971(4) 0.52590(14) 0.33411(8) Uani 0.0203(8) 4 1 d . . .
C7a C 0.4086(3) 0.42401(14) 0.36961(7) Uani 0.0200(8) 4 1 d . . .
C8a C 0.5040(4) 0.43654(16) 0.39933(8) Uani 0.0263(9) 4 1 d . . .
C9a C 0.5455(5) 0.38530(18) 0.42191(9) Uani 0.0332(10) 4 1 d . . .
C10a C 0.4930(5) 0.32129(19) 0.41490(10) Uani 0.0381(11) 4 1 d . . .
C11a C 0.4012(4) 0.30831(16) 0.38545(10) Uani 0.0345(10) 4 1 d . . .
C12a C 0.3577(4) 0.35918(14) 0.36295(8) Uani 0.0256(8) 4 1 d . . .
C13a C -0.0254(3) 0.43537(13) 0.32212(7) Uani 0.0169(7) 4 1 d . . .
C14a C -0.1399(4) 0.40848(14) 0.34553(7) Uani 0.0206(8) 4 1 d . . .
C15a C -0.1876(4) 0.34282(15) 0.34189(8) Uani 0.0247(9) 4 1 d . . .
C16a C -0.1239(4) 0.30561(14) 0.31501(8) Uani 0.0281(8) 4 1 d . . .
C17a C -0.0103(4) 0.33290(15) 0.29151(8) Uani 0.0269(9) 4 1 d . . .
C18a C 0.0393(4) 0.39872(15) 0.29489(8) Uani 0.0230(8) 4 1 d . . .
C19a C 0.1646(4) 0.68773(14) 0.34851(7) Uani 0.0213(8) 4 1 d . . .
C20a C 0.2836(4) 0.74672(15) 0.34986(8) Uani 0.0248(9) 4 1 d . . .
C21a C 0.2982(4) 0.78436(15) 0.31545(8) Uani 0.0272(9) 4 1 d . . .
C22a C 0.1339(5) 0.81966(16) 0.30559(8) Uani 0.0346(10) 4 1 d . . .
C23a C -0.1395(4) 0.65485(13) 0.41341(7) Uani 0.0226(8) 4 1 d . . .
C24a C -0.2371(4) 0.70331(14) 0.39046(8) Uani 0.0237(8) 4 1 d . . .
C25a C -0.1700(4) 0.77376(15) 0.39247(9) Uani 0.0295(9) 4 1 d . . .
C26a C -0.2576(5) 0.81900(17) 0.36680(10) Uani 0.0374(11) 4 1 d . . .
C27a C 0.2947(4) 0.67113(17) 0.43643(8) Uani 0.0302(10) 4 1 d . . .
C28a C 0.2940(7) 0.7418(2) 0.44637(10) Uani 0.0558(16) 4 1 d . . .
C29a C 0.4248(9) 0.7580(3) 0.47496(11) Uani 0.086(3) 4 1 d . . .
C30a C 0.4488(10) 0.8257(3) 0.48289(16) Uani 0.096(3) 4 1 d . . .
C1b C 0.4522(4) 0.51530(14) 0.15727(7) Uani 0.0199(8) 4 1 d . . .
C2b C 0.6442(4) 0.49868(15) 0.15874(8) Uani 0.0243(8) 4 1 d . . .
C3b C 0.6867(4) 0.44659(13) 0.13313(9) Uani 0.0293(9) 4 1 d . . .
C4b C 0.8033(5) 0.45179(15) 0.10882(11) Uani 0.0456(13) 4 1 d . . .
C5b C 0.2827(4) 0.52235(14) 0.21374(7) Uani 0.0186(8) 4 1 d . . .
C6b C 0.1028(4) 0.51615(15) 0.19952(7) Uani 0.0231(8) 4 1 d . . .
C7b C 0.3607(4) 0.45891(12) 0.22737(7) Uani 0.0180(7) 4 1 d . . .
C8b C 0.2892(4) 0.39736(14) 0.22091(8) Uani 0.0223(8) 4 1 d . . .
C9b C 0.3581(4) 0.34064(14) 0.23594(8) Uani 0.0265(9) 4 1 d . . .
C10b C 0.4992(4) 0.34474(15) 0.25697(8) Uani 0.0275(9) 4 1 d . . .
C11b C 0.5726(4) 0.40573(15) 0.26297(8) Uani 0.0272(9) 4 1 d . . .
C12b C 0.5041(4) 0.46205(14) 0.24825(8) Uani 0.0236(8) 4 1 d . . .
C13b C 0.5910(3) 0.64311(13) 0.22260(7) Uani 0.0181(7) 4 1 d . . .
C14b C 0.5443(4) 0.64832(14) 0.25717(8) Uani 0.0257(9) 4 1 d . . .
C15b C 0.6680(5) 0.65527(15) 0.28191(9) Uani 0.0341(11) 4 1 d . . .
C16b C 0.8373(5) 0.65827(15) 0.27237(10) Uani 0.0364(11) 4 1 d . . .
C17b C 0.8824(5) 0.65542(15) 0.23813(10) Uani 0.0369(11) 4 1 d . . .
C18b C 0.7593(4) 0.64778(15) 0.21250(9) Uani 0.0291(10) 4 1 d . . .
C19b C 0.5740(4) 0.60898(16) 0.08208(8) Uani 0.0260(9) 4 1 d . . .
C20b C 0.6139(6) 0.58241(19) 0.04606(9) Uani 0.0465(12) 4 1 d . . .
C21b C 0.7603(7) 0.6186(2) 0.02736(11) Uani 0.0596(17) 4 1 d . . .
C22b C 0.7144(7) 0.6874(3) 0.01862(12) Uani 0.0608(17) 4 1 d . . .
C23b C 0.1514(4) 0.61823(15) 0.11456(7) Uani 0.0242(8) 4 1 d . . .
C24b C 0.1598(4) 0.68231(15) 0.09404(8) Uani 0.0270(9) 4 1 d . . .
C25b C 0.0035(4) 0.72590(15) 0.09762(8) Uani 0.0260(9) 4 1 d . . .
C26b C 0.0134(5) 0.78766(17) 0.07543(10) Uani 0.0378(11) 4 1 d . . .
C27b C 0.2967(4) 0.47478(16) 0.07530(8) Uani 0.0284(9) 4 1 d . . .
C28b C 0.1677(4) 0.49156(16) 0.04704(8) Uani 0.0274(9) 4 1 d . . .
C29b C 0.1079(5) 0.43150(18) 0.02667(8) Uani 0.0350(10) 4 1 d . . .
C30b C -0.0299(5) 0.4466(2) 0.00076(10) Uani 0.0457(14) 4 1 d . . .
H1a H 0.285164 0.510086 0.398625 Uiso 0.0204 4 1 d . . .
H2a H -0.052586 0.494995 0.407402 Uiso 0.0273 4 1 d . . .
H3a H 0.100409 0.441186 0.40749 Uiso 0.0273 4 1 d . . .
H4a H 0.207144 0.491868 0.46308 Uiso 0.0345 4 1 d . . .
H5a H 0.006347 0.535447 0.496115 Uiso 0.0468 4 1 d . . .
H6a H -0.144355 0.524225 0.464038 Uiso 0.0468 4 1 d . . .
H7a H 0.330576 0.45242 0.322636 Uiso 0.0207 4 1 d . . .
H8a H 0.598695 0.501064 0.325643 Uiso 0.0244 4 1 d . . .
H9a H 0.457441 0.553422 0.31426 Uiso 0.0244 4 1 d . . .
H10a H 0.542893 0.48243 0.404461 Uiso 0.0316 4 1 d . . .
H11a H 0.613101 0.394513 0.443237 Uiso 0.0398 4 1 d . . .
H12a H 0.521356 0.284484 0.431074 Uiso 0.0457 4 1 d . . .
H13a H 0.366022 0.26193 0.380416 Uiso 0.0414 4 1 d . . .
H14a H 0.289439 0.349079 0.341819 Uiso 0.0307 4 1 d . . .
H15a H -0.187123 0.435942 0.364703 Uiso 0.0247 4 1 d . . .
H16a H -0.268303 0.322255 0.358691 Uiso 0.0296 4 1 d . . .
H17a H -0.160178 0.258609 0.312538 Uiso 0.0337 4 1 d . . .
H18a H 0.035624 0.305293 0.272256 Uiso 0.0323 4 1 d . . .
H19a H 0.119864 0.419291 0.278069 Uiso 0.0276 4 1 d . . .
H20a H 0.208267 0.655029 0.331345 Uiso 0.0255 4 1 d . . .
H21a H 0.053525 0.701397 0.338156 Uiso 0.0255 4 1 d . . .
H22a H 0.399158 0.731926 0.35738 Uiso 0.0298 4 1 d . . .
H23a H 0.245451 0.777626 0.368418 Uiso 0.0298 4 1 d . . .
H24a H 0.330737 0.753002 0.296657 Uiso 0.0326 4 1 d . . .
H25a H 0.392858 0.817136 0.316986 Uiso 0.0326 4 1 d . . .
H26a H 0.150542 0.843632 0.283289 Uiso 0.0415 4 1 d . . .
H27a H 0.040443 0.786611 0.30293 Uiso 0.0415 4 1 d . . .
H28a H 0.102944 0.851867 0.324101 Uiso 0.0415 4 1 d . . .
H29a H -0.200922 0.611706 0.414007 Uiso 0.0271 4 1 d . . .
H30a H -0.140514 0.671023 0.437794 Uiso 0.0271 4 1 d . . .
H31a H -0.233302 0.687775 0.365974 Uiso 0.0284 4 1 d . . .
H32a H -0.360207 0.702727 0.39689 Uiso 0.0284 4 1 d . . .
H33a H -0.186585 0.791195 0.416384 Uiso 0.0353 4 1 d . . .
H34a H -0.044694 0.773834 0.388027 Uiso 0.0353 4 1 d . . .
H35a H -0.198832 0.862714 0.366534 Uiso 0.0449 4 1 d . . .
H36a H -0.252504 0.798927 0.343243 Uiso 0.0449 4 1 d . . .
H37a H -0.379035 0.825146 0.373722 Uiso 0.0449 4 1 d . . .
H38a H 0.280074 0.643272 0.457521 Uiso 0.0363 4 1 d . . .
H39a H 0.412784 0.657645 0.429932 Uiso 0.0363 4 1 d . . .
H40a H 0.177541 0.754497 0.454328 Uiso 0.0669 4 1 d . . .
H41a H 0.317504 0.769482 0.425568 Uiso 0.0669 4 1 d . . .
H42a H 0.394863 0.733445 0.496488 Uiso 0.103 4 1 d . . .
H43a H 0.536847 0.737628 0.469034 Uiso 0.103 4 1 d . . .
H44a H 0.536541 0.830048 0.501427 Uiso 0.1154 4 1 d . . .
H45a H 0.487694 0.849606 0.46175 Uiso 0.1154 4 1 d . . .
H46a H 0.338969 0.844982 0.491074 Uiso 0.1154 4 1 d . . .
H1b H 0.416497 0.473753 0.169121 Uiso 0.0239 4 1 d . . .
H2b H 0.711937 0.539242 0.153649 Uiso 0.0292 4 1 d . . .
H3b H 0.674214 0.483022 0.182446 Uiso 0.0292 4 1 d . . .
H4b H 0.629841 0.40255 0.132137 Uiso 0.0351 4 1 d . . .
H5b H 0.831636 0.412849 0.094079 Uiso 0.0547 4 1 d . . .
H6b H 0.863284 0.494661 0.105128 Uiso 0.0547 4 1 d . . .
H7b H 0.275097 0.551768 0.234399 Uiso 0.0223 4 1 d . . .
H8b H 0.063356 0.560105 0.191009 Uiso 0.0278 4 1 d . . .
H9b H 0.10351 0.486545 0.178874 Uiso 0.0278 4 1 d . . .
H10b H 0.187964 0.393871 0.205397 Uiso 0.0268 4 1 d . . .
H11b H 0.305633 0.296509 0.231592 Uiso 0.0318 4 1 d . . .
H12b H 0.547636 0.304048 0.267728 Uiso 0.033 4 1 d . . .
H13b H 0.675629 0.409132 0.277999 Uiso 0.0327 4 1 d . . .
H14b H 0.559039 0.505655 0.252776 Uiso 0.0283 4 1 d . . .
H15b H 0.422053 0.647078 0.26423 Uiso 0.0309 4 1 d . . .
H16b H 0.634862 0.658133 0.306793 Uiso 0.0409 4 1 d . . .
H17b H 0.927798 0.662534 0.29037 Uiso 0.0437 4 1 d . . .
H18b H 1.005387 0.658913 0.231835 Uiso 0.0443 4 1 d . . .
H19b H 0.790868 0.645707 0.187519 Uiso 0.0349 4 1 d . . .
H20b H 0.544068 0.656779 0.080465 Uiso 0.0312 4 1 d . . .
H21b H 0.678908 0.607195 0.09665 Uiso 0.0312 4 1 d . . .
H22b H 0.508964 0.584141 0.031501 Uiso 0.0558 4 1 d . . .
H23b H 0.640879 0.53433 0.047598 Uiso 0.0558 4 1 d . . .
H24b H 0.863802 0.618529 0.042347 Uiso 0.0716 4 1 d . . .
H25b H 0.790497 0.594225 0.005782 Uiso 0.0716 4 1 d . . .
H26b H 0.795921 0.704823 0.001049 Uiso 0.0729 4 1 d . . .
H27b H 0.596397 0.688491 0.009002 Uiso 0.0729 4 1 d . . .
H28b H 0.719778 0.71519 0.039896 Uiso 0.0729 4 1 d . . .
H29b H 0.047139 0.593141 0.107809 Uiso 0.0291 4 1 d . . .
H30b H 0.137451 0.628515 0.139648 Uiso 0.0291 4 1 d . . .
H31b H 0.263256 0.707701 0.101027 Uiso 0.0324 4 1 d . . .
H32b H 0.179441 0.672093 0.069098 Uiso 0.0324 4 1 d . . .
H33b H -0.011402 0.738715 0.122369 Uiso 0.0312 4 1 d . . .
H34b H -0.100288 0.700126 0.091267 Uiso 0.0312 4 1 d . . .
H35b H -0.101795 0.808309 0.073842 Uiso 0.0454 4 1 d . . .
H36b H 0.094746 0.819612 0.086092 Uiso 0.0454 4 1 d . . .
H37b H 0.053774 0.775649 0.051769 Uiso 0.0454 4 1 d . . .
H38b H 0.399802 0.45438 0.064612 Uiso 0.0341 4 1 d . . .
H39b H 0.250467 0.438645 0.090142 Uiso 0.0341 4 1 d . . .
H40b H 0.067329 0.514142 0.057576 Uiso 0.0329 4 1 d . . .
H41b H 0.218402 0.524558 0.030853 Uiso 0.0329 4 1 d . . .
H42b H 0.207077 0.411014 0.014586 Uiso 0.042 4 1 d . . .
H43b H 0.067047 0.396813 0.043034 Uiso 0.042 4 1 d . . .
H44b H -0.052786 0.406531 -0.013559 Uiso 0.0548 4 1 d . . .
H45b H -0.136115 0.459677 0.013205 Uiso 0.0548 4 1 d . . .
H46b H 0.007682 0.483511 -0.014531 Uiso 0.0548 4 1 d . . .
H47a H 0.6530(6) 0.570(2) 0.3601(10) Uiso 0.0347 4 1 d . . .
H47b H 0.017(5) 0.5074(17) 0.2436(5) Uiso 0.0328 4 1 d . . .

loop_
_atom_site_aniso_label
_atom_site_aniso_type_symbol
_atom_site_aniso_U_11
_atom_site_aniso_U_22
_atom_site_aniso_U_33
_atom_site_aniso_U_12
_atom_site_aniso_U_13
_atom_site_aniso_U_23
Sn1a Sn 0.01842(9) 0.01563(8) 0.01598(8) -0.00043(8) -0.00044(7) 0.00005(6)
Sn1b Sn 0.02252(9) 0.02250(9) 0.01590(8) -0.00108(8) -0.00181(8) -0.00074(6)
S1a S 0.0135(3) 0.0156(3) 0.0167(3) -0.0001(2) -0.0008(2) 0.0002(2)
S1b S 0.0202(3) 0.0173(3) 0.0185(3) 0.0006(2) -0.0021(2) 0.0011(2)
O1a O 0.0233(11) 0.0322(12) 0.0313(12) -0.0089(10) -0.0006(9) -0.0047(9)
O2a O 0.0156(10) 0.0193(9) 0.0221(9) 0.0044(7) -0.0003(7) -0.0015(7)
O3a O 0.0233(10) 0.0186(9) 0.0164(8) -0.0010(8) -0.0014(9) 0.0022(6)
O1b O 0.0250(11) 0.0312(12) 0.0257(11) -0.0026(9) 0.0002(9) 0.0007(9)
O2b O 0.0371(13) 0.0235(11) 0.0195(10) -0.0062(9) -0.0017(9) 0.0021(8)
O3b O 0.0214(11) 0.0194(10) 0.0360(12) 0.0062(8) -0.0013(9) -0.0005(9)
N1a N 0.0143(11) 0.0182(11) 0.0166(11) 0.0009(9) 0.0001(8) -0.0013(8)
N1b N 0.0197(11) 0.0172(10) 0.0168(10) -0.0027(9) 0.0017(9) -0.0017(8)
C1a C 0.0159(12) 0.0173(12) 0.0177(12) 0.0034(9) 0.0009(10) 0.0001(10)
C2a C 0.0231(15) 0.0177(13) 0.0274(15) 0.0022(11) 0.0022(11) 0.0033(11)
C3a C 0.0311(18) 0.0332(16) 0.0220(14) -0.0011(13) 0.0003(12) 0.0085(11)
C4a C 0.056(2) 0.041(2) 0.0209(16) -0.0021(18) 0.0091(15) 0.0079(14)
C5a C 0.0125(13) 0.0193(12) 0.0198(12) 0.0026(11) 0.0021(10) 0.0006(9)
C6a C 0.0146(13) 0.0228(14) 0.0235(14) -0.0002(11) 0.0017(10) 0.0000(11)
C7a C 0.0140(14) 0.0208(13) 0.0253(14) 0.0062(10) 0.0048(10) 0.0047(10)
C8a C 0.0238(14) 0.0307(16) 0.0244(14) 0.0063(12) 0.0000(12) 0.0027(12)
C9a C 0.0309(18) 0.0435(19) 0.0252(16) 0.0121(15) 0.0022(13) 0.0071(14)
C10a C 0.0350(19) 0.041(2) 0.038(2) 0.0175(16) 0.0120(15) 0.0179(15)
C11a C 0.0237(17) 0.0257(15) 0.054(2) 0.0061(13) 0.0094(15) 0.0122(14)
C12a C 0.0185(15) 0.0210(13) 0.0372(16) 0.0018(12) 0.0022(12) 0.0021(12)
C13a C 0.0149(13) 0.0161(12) 0.0195(13) -0.0028(10) -0.0028(10) -0.0005(10)
C14a C 0.0157(14) 0.0241(13) 0.0219(13) -0.0003(12) -0.0006(11) -0.0002(10)
C15a C 0.0171(14) 0.0263(15) 0.0307(16) -0.0053(11) -0.0037(12) 0.0076(12)
C16a C 0.0326(16) 0.0180(12) 0.0336(15) -0.0039(14) -0.0101(15) 0.0015(11)
C17a C 0.0328(17) 0.0194(14) 0.0285(16) -0.0028(13) -0.0063(13) -0.0055(12)
C18a C 0.0232(15) 0.0242(15) 0.0215(14) 0.0013(12) -0.0009(12) -0.0007(11)
C19a C 0.0254(16) 0.0192(13) 0.0192(13) -0.0013(11) 0.0000(10) 0.0026(10)
C20a C 0.0218(15) 0.0298(16) 0.0228(14) -0.0028(12) 0.0000(12) 0.0044(12)
C21a C 0.0329(17) 0.0265(15) 0.0222(14) -0.0031(13) 0.0037(13) 0.0023(12)
C22a C 0.0400(19) 0.0306(16) 0.0333(16) -0.0037(16) -0.0072(16) 0.0143(13)
C23a C 0.0231(15) 0.0219(13) 0.0227(13) 0.0042(12) 0.0039(12) 0.0017(9)
C24a C 0.0190(14) 0.0254(14) 0.0265(15) 0.0019(11) 0.0002(11) -0.0017(11)
C25a C 0.0312(16) 0.0224(14) 0.0347(17) 0.0062(12) -0.0015(13) -0.0036(13)
C26a C 0.040(2) 0.0219(16) 0.050(2) 0.0050(14) -0.0019(17) 0.0008(14)
C27a C 0.0312(18) 0.0387(18) 0.0208(15) -0.0124(15) -0.0043(13) 0.0023(13)
C28a C 0.102(4) 0.040(2) 0.0256(18) -0.031(2) -0.020(2) 0.0028(15)
C29a C 0.154(6) 0.072(3) 0.032(2) -0.052(4) -0.035(3) 0.005(2)
C30a C 0.137(6) 0.086(4) 0.066(4) -0.059(4) -0.036(4) 0.022(3)
C1b C 0.0225(14) 0.0191(13) 0.0182(13) 0.0003(11) 0.0032(11) 0.0003(10)
C2b C 0.0203(15) 0.0299(15) 0.0228(13) 0.0055(12) -0.0016(12) 0.0011(11)
C3b C 0.0271(16) 0.0242(16) 0.0365(17) 0.0056(13) 0.0046(13) 0.0016(13)
C4b C 0.050(2) 0.037(2) 0.049(2) -0.0004(17) 0.0224(19) -0.0064(17)
C5b C 0.0204(14) 0.0201(13) 0.0153(12) -0.0006(11) 0.0008(10) 0.0001(10)
C6b C 0.0208(15) 0.0282(14) 0.0204(13) -0.0014(12) -0.0010(11) 0.0006(10)
C7b C 0.0204(14) 0.0168(12) 0.0167(11) 0.0012(11) 0.0029(11) -0.0028(9)
C8b C 0.0219(15) 0.0218(14) 0.0233(14) -0.0015(11) 0.0016(11) -0.0056(11)
C9b C 0.0286(17) 0.0187(13) 0.0322(15) -0.0006(13) 0.0066(14) -0.0044(11)
C10b C 0.0339(18) 0.0204(15) 0.0282(16) 0.0101(12) 0.0066(13) 0.0004(11)
C11b C 0.0322(18) 0.0261(15) 0.0235(15) 0.0054(12) -0.0068(12) 0.0010(12)
C12b C 0.0266(15) 0.0203(14) 0.0239(14) -0.0007(11) -0.0065(12) -0.0020(11)
C13b C 0.0185(14) 0.0154(12) 0.0203(12) 0.0023(10) -0.0018(10) -0.0024(10)
C14b C 0.0340(17) 0.0205(15) 0.0227(15) -0.0092(12) -0.0020(12) -0.0016(11)
C15b C 0.057(2) 0.0218(15) 0.0233(15) -0.0092(14) -0.0127(14) 0.0003(11)
C16b C 0.046(2) 0.0183(14) 0.045(2) -0.0005(13) -0.0242(16) -0.0038(13)
C17b C 0.0245(16) 0.0283(16) 0.058(2) 0.0049(15) -0.0104(17) -0.0143(14)
C18b C 0.0244(16) 0.0263(17) 0.0366(18) 0.0007(12) 0.0004(13) -0.0091(13)
C19b C 0.0275(16) 0.0298(16) 0.0206(14) -0.0061(12) 0.0015(11) -0.0010(12)
C20b C 0.060(3) 0.051(2) 0.0287(17) -0.021(2) 0.0195(19) -0.0106(15)
C21b C 0.084(4) 0.058(3) 0.036(2) -0.020(3) 0.022(2) -0.0146(19)
C22b C 0.064(3) 0.080(3) 0.038(2) -0.013(3) -0.004(2) 0.009(2)
C23b C 0.0257(16) 0.0277(14) 0.0194(13) -0.0010(12) 0.0003(11) 0.0006(10)
C24b C 0.0240(16) 0.0284(15) 0.0287(15) -0.0008(12) 0.0028(11) 0.0032(12)
C25b C 0.0238(15) 0.0262(15) 0.0278(16) -0.0030(12) -0.0003(12) 0.0004(12)
C26b C 0.0313(19) 0.0339(19) 0.048(2) 0.0012(15) 0.0023(16) 0.0071(16)
C27b C 0.0331(17) 0.0283(16) 0.0240(15) -0.0025(13) -0.0046(13) -0.0049(12)
C28b C 0.0253(16) 0.0339(17) 0.0230(15) -0.0022(12) -0.0017(11) -0.0041(12)
C29b C 0.0289(17) 0.0447(19) 0.0314(16) -0.0056(16) -0.0006(15) -0.0110(14)
C30b C 0.026(2) 0.072(3) 0.039(2) -0.0035(18) -0.0065(14) -0.023(2)

loop_
_atom_type_symbol
_atom_type_scat_dispersion_real
_atom_type_scat_dispersion_imag
_atom_type_scat_source
Sn -0.654 1.425 'International Tables Vol C Tables  4.2.6.8 and 6.1.1.1'
S 0.125 0.123 'International Tables Vol C Tables  4.2.6.8 and 6.1.1.1'
O 0.011 0.006 'International Tables Vol C Tables  4.2.6.8 and 6.1.1.1'
N 0.006 0.003 'International Tables Vol C Tables  4.2.6.8 and 6.1.1.1'
C 0.003 0.002 'International Tables Vol C Tables  4.2.6.8 and 6.1.1.1'
H 0.000 0.000 'International Tables Vol C Tables  4.2.6.8 and 6.1.1.1'

loop_
_geom_angle_atom_site_label_1
_geom_angle_atom_site_label_2
_geom_angle_atom_site_label_3
_geom_angle_site_symmetry_1
_geom_angle_site_symmetry_2
_geom_angle_site_symmetry_3
_geom_angle
_geom_angle_publ_flag
C1a Sn1a C19a . . . 109.09(10) no
C1a Sn1a C23a . . . 112.26(10) no
C1a Sn1a C27a . . . 102.68(11) no
C19a Sn1a C23a . . . 110.08(11) no
C19a Sn1a C27a . . . 111.91(11) no
C23a Sn1a C27a . . . 110.64(12) no
C1b Sn1b C19b . . . 112.34(11) no
C1b Sn1b C23b . . . 109.90(10) no
C1b Sn1b C27b . . . 106.87(11) no
C19b Sn1b C23b . . . 111.58(11) no
C19b Sn1b C27b . . . 108.68(12) no
C23b Sn1b C27b . . . 107.21(12) no
O2a S1a O3a . . . 118.80(12) no
O2a S1a N1a . . . 106.51(11) no
O2a S1a C13a . . . 108.86(12) no
O3a S1a N1a . . . 109.40(12) no
O3a S1a C13a . . . 105.95(12) no
N1a S1a C13a . . . 106.78(12) no
O2b S1b O3b . . . 120.04(13) no
O2b S1b N1b . . . 106.97(12) no
O2b S1b C13b . . . 107.67(13) no
O3b S1b N1b . . . 108.43(12) no
O3b S1b C13b . . . 105.30(13) no
N1b S1b C13b . . . 107.93(12) no
S1a N1a C1a . . . 121.66(18) no
S1a N1a C5a . . . 116.58(17) no
C1a N1a C5a . . . 121.0(2) no
S1b N1b C1b . . . 122.12(18) no
S1b N1b C5b . . . 118.00(17) no
C1b N1b C5b . . . 119.5(2) no
N1a C1a C2a . . . 113.6(2) no
C1a C2a C3a . . . 110.6(2) no
C2a C3a C4a . . . 123.7(3) no
N1a C5a C6a . . . 110.5(2) no
N1a C5a C7a . . . 112.1(2) no
C6a C5a C7a . . . 115.9(2) no
O1a C6a C5a . . . 112.6(2) no
C5a C7a C8a . . . 123.0(2) no
C5a C7a C12a . . . 118.4(2) no
C8a C7a C12a . . . 118.5(3) no
C7a C8a C9a . . . 120.3(3) no
C8a C9a C10a . . . 120.3(3) no
C9a C10a C11a . . . 119.8(3) no
C10a C11a C12a . . . 120.4(3) no
C7a C12a C11a . . . 120.7(3) no
S1a C13a C14a . . . 119.4(2) no
S1a C13a C18a . . . 118.9(2) no
C14a C13a C18a . . . 121.6(3) no
C13a C14a C15a . . . 119.0(3) no
C14a C15a C16a . . . 120.1(3) no
C15a C16a C17a . . . 120.6(3) no
C16a C17a C18a . . . 120.0(3) no
C13a C18a C17a . . . 118.7(3) no
C19a C20a C21a . . . 113.9(2) no
C20a C21a C22a . . . 112.8(3) no
C23a C24a C25a . . . 113.5(2) no
C24a C25a C26a . . . 112.3(3) no
C27a C28a C29a . . . 112.8(4) no
C28a C29a C30a . . . 116.6(5) no
N1b C1b C2b . . . 113.0(2) no
C1b C2b C3b . . . 110.6(2) no
C2b C3b C4b . . . 125.1(3) no
N1b C5b C6b . . . 109.7(2) no
N1b C5b C7b . . . 111.3(2) no
C6b C5b C7b . . . 115.5(2) no
O1b C6b C5b . . . 112.7(2) no
C5b C7b C8b . . . 122.4(3) no
C5b C7b C12b . . . 119.4(2) no
C8b C7b C12b . . . 118.2(2) no
C7b C8b C9b . . . 120.5(3) no
C8b C9b C10b . . . 120.5(3) no
C9b C10b C11b . . . 119.3(3) no
C10b C11b C12b . . . 120.3(3) no
C7b C12b C11b . . . 121.3(3) no
S1b C13b C14b . . . 119.1(2) no
S1b C13b C18b . . . 119.6(2) no
C14b C13b C18b . . . 121.3(3) no
C13b C14b C15b . . . 119.4(3) no
C14b C15b C16b . . . 120.1(3) no
C15b C16b C17b . . . 120.4(3) no
C16b C17b C18b . . . 120.7(3) no
C13b C18b C17b . . . 118.1(3) no
C19b C20b C21b . . . 114.4(3) no
C20b C21b C22b . . . 111.9(4) no
C23b C24b C25b . . . 114.4(3) no
C24b C25b C26b . . . 112.8(3) no
C27b C28b C29b . . . 113.3(3) no
C28b C29b C30b . . . 113.8(3) no

loop_
_geom_bond_atom_site_label_1
_geom_bond_atom_site_label_2
_geom_bond_site_symmetry_1
_geom_bond_site_symmetry_2
_geom_bond_distance
_geom_bond_publ_flag
Sn1a C1a . . 2.182(3) no
Sn1a C19a . . 2.155(3) no
Sn1a C23a . . 2.157(3) no
Sn1a C27a . . 2.157(3) no
Sn1b C1b . . 2.203(3) no
Sn1b C19b . . 2.145(3) no
Sn1b C23b . . 2.157(3) no
Sn1b C27b . . 2.162(3) no
S1a O2a . . 1.444(2) no
S1a O3a . . 1.4333(19) no
S1a N1a . . 1.614(2) no
S1a C13a . . 1.766(3) no
S1b O2b . . 1.432(2) no
S1b O3b . . 1.432(2) no
S1b N1b . . 1.618(2) no
S1b C13b . . 1.770(3) no
O1a C6a . . 1.416(4) no
O1b C6b . . 1.418(4) no
N1a C1a . . 1.480(3) no
N1a C5a . . 1.493(4) no
N1b C1b . . 1.479(3) no
N1b C5b . . 1.487(4) no
C1a C2a . . 1.529(4) no
C2a C3a . . 1.494(4) no
C3a C4a . . 1.332(4) no
C5a C6a . . 1.523(4) no
C5a C7a . . 1.520(4) no
C7a C8a . . 1.396(4) no
C7a C12a . . 1.398(4) no
C8a C9a . . 1.397(5) no
C9a C10a . . 1.388(5) no
C10a C11a . . 1.374(5) no
C11a C12a . . 1.393(5) no
C13a C14a . . 1.390(4) no
C13a C18a . . 1.387(4) no
C14a C15a . . 1.392(4) no
C15a C16a . . 1.382(4) no
C16a C17a . . 1.389(5) no
C17a C18a . . 1.398(4) no
C19a C20a . . 1.520(4) no
C20a C21a . . 1.539(4) no
C21a C22a . . 1.525(5) no
C23a C24a . . 1.530(4) no
C24a C25a . . 1.525(4) no
C25a C26a . . 1.518(5) no
C27a C28a . . 1.482(5) no
C28a C29a . . 1.549(7) no
C29a C30a . . 1.419(8) no
C1b C2b . . 1.542(4) no
C2b C3b . . 1.490(4) no
C3b C4b . . 1.316(5) no
C5b C6b . . 1.525(4) no
C5b C7b . . 1.520(4) no
C7b C8b . . 1.392(4) no
C7b C12b . . 1.390(4) no
C8b C9b . . 1.399(4) no
C9b C10b . . 1.379(5) no
C10b C11b . . 1.387(4) no
C11b C12b . . 1.384(4) no
C13b C14b . . 1.392(4) no
C13b C18b . . 1.382(4) no
C14b C15b . . 1.375(5) no
C15b C16b . . 1.379(5) no
C16b C17b . . 1.374(5) no
C17b C18b . . 1.397(5) no
C19b C20b . . 1.527(5) no
C20b C21b . . 1.546(7) no
C21b C22b . . 1.477(7) no
C23b C24b . . 1.523(4) no
C24b C25b . . 1.521(4) no
C25b C26b . . 1.522(5) no
C27b C28b . . 1.530(4) no
C28b C29b . . 1.527(5) no
C29b C30b . . 1.509(5) no
